data_2001062
loop_
_publ_author_name
'Goubitz, K.'
'Schenk, H.'

_publ_section_title
;
 6-(2,6-Dimethylphenylimino)-1,1,1-tris[(2,6-dimethylphenyl)isocyano]-10-methoxycarbonyl-8-oxo-2,5-bis(2-propyl)-9-oxa-2,5-diaza-1-ferratricyclo[5.2.1.0^4,10^]dec-2-ene
;
_journal_issue 2
_journal_name_full 'Acta Crystallographica Section C'
_journal_page_first 359
_journal_page_last 361
_journal_paper_doi 10.1107/S0108270191009472
_journal_volume 48
_journal_year 1992
_chemical_formula_sum 'C49 H56 Fe N6 O4'
_chemical_formula_weight 848.9
_symmetry_cell_setting monoclinic
_symmetry_space_group_name_Hall '-P 2yab'
_symmetry_space_group_name_H-M 'P 1 21/a 1'
_cell_angle_alpha 90
_cell_angle_beta 110.60(10)
_cell_angle_gamma 90
_cell_formula_units_Z 4
_cell_length_a 14.47(3)
_cell_length_b 19.749(2)
_cell_length_c 17.50(2)
_cell_volume 4681(12)
_diffrn_radiation_type Cu
_diffrn_radiation_wavelength 1.54184
_exptl_absorpt_coefficient_mu 2.95
_exptl_crystal_density_diffrn 1.2
_exptl_crystal_F_000 1800
_cod_data_source_file mu0257.cif
_cod_data_source_block mu0257a
_cod_original_formula_sum 'C49 H56 Fe1 N6 O4'
_cod_database_code 2001062

loop_
_atom_site_label
_atom_site_fract_x
_atom_site_fract_y
_atom_site_fract_z
_atom_site_U_iso_or_equiv
Fe -.04460(10) .10050(10) .20780(10) .0310(10)
C(1) -.0144(8) .0036(5) .2546(6) .023(8)
C(2) -.0707(9) -.0474(5) .1925(7) .029(9)
C(3) -.1082(8) -.0160(6) .1097(7) .029(8)
C(4) .0906(9) -.0869(6) .2465(7) .036(9)
C(5) .0926(8) -.0108(5) .2654(7) .025(8)
C(6) .1199(9) .0339(6) .2052(7) .039(9)
C(7) -.0294(9) -.0023(6) .3325(7) .041(9)
C(8) -.1430(10) -.0255(8) .4022(8) .070(10)
C(9) -.0300(10) -.1745(6) .1891(7) .050(10)
C(10) -.1150(10) -.1874(7) .1095(9) .070(10)
C(11) -.0580(10) -.1986(7) .2603(9) .080(10)
C(12) -.1479(9) .0760(6) .0183(7) .039(9)
C(13) -.2331(9) .1225(6) .0106(7) .044(9)
C(14) -.0640(10) .1076(7) -.0041(8) .060(10)
C(15) .2582(9) -.1108(6) .3278(7) .034(8)
C(16) .3361(9) -.1062(7) .2996(7) .045(9)
C(17) .4280(10) -.0901(7) .3509(8) .060(10)
C(18) .4450(10) -.0779(7) .4321(9) .070(10)
C(19) .3690(10) -.0823(8) .4629(8) .090(10)
C(20) .2720(10) -.1016(7) .4090(7) .050(10)
C(21) .3180(10) -.1196(7) .2114(8) .050(10)
C(22) .1930(10) -.1121(8) .4468(8) .080(10)
C(23) .0252(9) .1359(6) .3077(7) .033(9)
C(24) .1376(9) .1739(6) .4528(7) .032(9)
C(25) .2350(10) .1533(6) .4746(8) .050(10)
C(26) .2970(10) .1732(7) .5528(8) .060(10)
C(27) .2610(10) .2124(7) .6005(9) .080(10)
C(28) .1630(10) .2312(7) .5765(8) .070(10)
C(29) .0987(9) .2105(6) .4996(7) .038(9)
C(30) .2720(10) .11230(10) .4210(10) .090(10)
C(31) -.0090(10) .2293(8) .4743(9) .070(10)
C(32) -.0583(8) .1871(6) .1636(7) .031(8)
C(33) -.0851(9) .3105(6) .1078(7) .035(9)
C(34) -.0300(10) .3352(6) .0655(9) .050(10)
C(35) -.0520(10) .3997(7) .0318(8) .060(10)
C(36) -.1280(10) .4347(7) .0442(8) .070(10)
C(37) -.1790(10) .4095(7) .0901(8) .060(10)
C(38) -.1595(9) .3444(6) .1216(7) .040(10)
C(39) .0510(10) .2958(8) .0540(10) .090(10)
C(40) -.2160(10) .3168(7) .1711(9) .060(10)
C(41) -.1605(8) .1043(6) .2238(7) .028(8)
C(42) -.3214(9) .0995(6) .2548(7) .041(9)
C(43) -.3800(10) .0435(6) .2291(8) .050(10)
C(44) -.4650(10) .0369(7) .2481(9) .060(10)
C(45) -.4880(10) .0875(8) .2935(9) .080(10)
C(46) -.4270(10) .1427(8) .3197(8) .070(10)
C(47) -.3450(10) .1496(7) .2984(8) .050(10)
C(48) -.3560(10) -.0108(8) .1800(10) .090(10)
C(49) -.2820(10) .2119(7) .3254(9) .070(10)
N(1) -.0026(6) -.1031(5) .1968(5) .030(6)
N(2) -.1067(7) .0475(4) .1028(5) .018(6)
N(3) .1630(7) -.1299(5) .2738(5) .037(7)
N(4) .0713(7) .1558(5) .3730(6) .035(7)
N(5) -.0662(7) .2439(5) .1409(5) .033(7)
N(6) -.2352(7) .1040(5) .2350(5) .043(7)
O(1) .0785(5) .0904(4) .1868(4) .033(5)
O(2) .1829(7) .0122(4) .1763(6) .067(7)
O(3) -.1210(6) -.0235(4) .3263(4) .044(6)
O(4) .0319(6) .0121(4) .3990(5) .049(6)
H(2) -.137 -.065 .207 ?
H(3) -.136 -.049 .054 ?
H(5) .151 -.003 .328 ?
H(9) .032 -.207 .189 ?
H(12) -.175 .034 -.027 ?
H(17) .493 -.086 .328 ?
H(18) .521 -.063 .476 ?
H(19) .383 -.071 .529 ?
H(26) .378 .157 .576 ?
H(27) .313 .231 .662 ?
H(28) .136 .261 .619 ?
H(35) -.013 .422 -.007 ?
H(36) -.147 .486 .015 ?
H(37) -.240 .442 .099 ?
H(44) -.517 -.007 .229 ?
H(45) -.555 .083 .311 ?
H(46) -.447 .182 .358 ?
H(81) -.090 -.060 .447 ?
H(82) -.134 .025 .430 ?
H(83) -.217 -.043 .399 ?
H(101) -.182 -.157 .106 ?
H(102) -.098 -.172 .056 ?
H(103) -.140 -.241 .101 ?
H(111) .003 -.191 .319 ?
H(112) -.122 -.169 .264 ?
H(113) -.080 -.252 .257 ?
H(131) -.293 .095 .023 ?
H(132) -.210 .165 .054 ?
H(133) -.266 .144 -.051 ?
H(141) -.026 .148 .038 ?
H(142) -.008 .070 -.002 ?
H(143) -.093 .128 -.067 ?
H(211) .287 -.171 .196 ?
H(212) .261 -.084 .174 ?
H(213) .377 -.117 .184 ?
H(221) .130 -.079 .412 ?
H(222) .166 -.165 .432 ?
H(223) .199 -.106 .510 ?
H(301) .229 .064 .407 ?
H(302) .256 .139 .363 ?
H(303) .350 .094 .435 ?
H(311) -.027 .259 .416 ?
H(312) -.053 .183 .459 ?
H(313) -.044 .260 .510 ?
H(391) .106 .284 .116 ?
H(392) .022 .247 .025 ?
H(393) .100 .313 .020 ?
H(401) -.250 .268 .142 ?
H(402) -.162 .303 .233 ?
H(403) -.276 .342 .185 ?
H(481) -.352 .012 .123 ?
H(482) -.280 -.030 .214 ?
H(483) -.205 .194 .365 ?
H(491) -.205 .194 .365 ?
H(492) -.273 .237 .272 ?
H(493) -.294 .255 .362 ?

loop_
_geom_bond_atom_site_label_1
_geom_bond_atom_site_label_2
_geom_bond_distance
Fe C(1) 2.070(10)
Fe C(23) 1.820(10)
Fe C(32) 1.860(10)
Fe C(41) 1.800(10)
Fe N(2) 2.025(8)
Fe O(1) 1.950(10)
C(1) C(2) 1.490(10)
C(1) C(5) 1.52(2)
C(1) C(7) 1.46(2)
C(2) C(3) 1.49(2)
C(2) N(1) 1.460(10)
C(3) N(2) 1.260(10)
C(4) C(5) 1.54(2)
C(4) N(1) 1.360(10)
C(4) N(3) 1.300(10)
C(5) C(6) 1.53(2)
C(6) O(1) 1.250(10)
C(6) O(2) 1.26(2)
C(7) O(3) 1.36(2)
C(7) O(4) 1.220(10)
C(8) O(3) 1.47(2)
C(9) C(10) 1.52(2)
C(9) C(11) 1.52(2)
C(9) N(1) 1.46(2)
C(12) C(13) 1.50(2)
C(12) C(14) 1.53(2)
C(12) N(2) 1.500(10)
C(15) C(16) 1.38(2)
C(15) C(20) 1.38(2)
C(15) N(3) 1.420(10)
C(16) C(17) 1.36(2)
C(16) C(21) 1.50(2)
C(17) C(18) 1.38(2)
C(18) C(19) 1.38(3)
C(19) C(20) 1.44(2)
C(20) C(22) 1.52(2)
C(23) N(4) 1.170(10)
C(24) C(25) 1.38(2)
C(24) C(29) 1.36(2)
C(24) N(4) 1.430(10)
C(25) C(26) 1.40(2)
C(25) C(30) 1.48(2)
C(26) C(27) 1.38(2)
C(27) C(28) 1.38(2)
C(28) C(29) 1.40(2)
C(29) C(31) 1.50(2)
C(32) N(5) 1.18(2)
C(33) C(34) 1.35(2)
C(33) C(38) 1.36(2)
C(33) N(5) 1.420(10)
C(34) C(35) 1.39(2)
C(34) C(39) 1.48(2)
C(35) C(36) 1.37(2)
C(36) C(37) 1.37(2)
C(37) C(38) 1.39(2)
C(38) C(40) 1.49(2)
C(41) N(6) 1.16(2)
C(42) C(43) 1.37(2)
C(42) C(47) 1.37(2)
C(42) N(6) 1.41(2)
C(43) C(44) 1.40(2)
C(43) C(48) 1.49(2)
C(44) C(45) 1.39(2)
C(45) C(46) 1.37(2)
C(46) C(47) 1.37(2)
C(47) C(49) 1.51(2)
C(2) H(2) 1.130(10)
C(3) H(3) 1.120(10)
C(5) H(5) 1.130(10)
C(8) H(81) 1.110(10)
C(8) H(82) 1.100(10)
C(8) H(83) 1.11(2)
C(9) H(9) 1.100(10)
C(10) H(101) 1.13(2)
C(10) H(102) 1.11(2)
C(10) H(103) 1.100(10)
C(11) H(111) 1.100(10)
C(11) H(112) 1.12(2)
C(11) H(113) 1.100(10)
C(12) H(12) 1.110(10)
C(13) H(131) 1.110(10)
C(13) H(132) 1.100(10)
C(13) H(133) 1.100(10)
C(14) H(141) 1.090(10)
C(14) H(142) 1.100(10)
C(14) H(143) 1.100(10)
C(17) H(17) 1.14(2)
C(18) H(18) 1.130(10)
C(19) H(19) 1.120(10)
C(21) H(211) 1.110(10)
C(21) H(212) 1.110(10)
C(21) H(213) 1.11(2)
C(22) H(221) 1.110(10)
C(22) H(222) 1.12(2)
C(22) H(223) 1.090(10)
C(26) H(26) 1.130(10)
C(27) H(27) 1.130(10)
C(28) H(28) 1.13(2)
C(30) H(301) 1.11(2)
C(30) H(302) 1.10(2)
C(30) H(303) 1.12(2)
C(31) H(311) 1.12(2)
C(31) H(312) 1.100(10)
C(31) H(313) 1.11(2)
C(35) H(35) 1.13(2)
C(36) H(36) 1.120(10)
C(37) H(37) 1.14(2)
C(39) H(391) 1.11(2)
C(39) H(392) 1.10(2)
C(39) H(393) 1.13(2)
C(40) H(401) 1.110(10)
C(40) H(402) 1.120(10)
C(40) H(403) 1.09(2)
C(44) H(44) 1.120(10)
C(45) H(45) 1.11(2)
C(46) H(46) 1.13(2)
C(48) H(481) 1.12(2)
C(48) H(482) 1.12(2)
C(48) H(483) 1.12(2)
C(49) H(491) 1.130(10)
C(49) H(492) 1.10(2)
C(49) H(493) 1.12(2)
